data_4344980
loop_
_publ_author_name
'Tamura, Yuichi'
'Hisamatsu, Yosuke'
'Kumar, Sarvendra'
'Itoh, Taiki'
'Sato, Kyouhei'
'Kuroda, Reiko'
'Aoki, Shin'

_publ_section_title
;
 Efficient Synthesis of Tris-Heteroleptic Iridium(III) Complexes Based on
 the Zn(2+)-Promoted Degradation of Tris-Cyclometalated Iridium(III)
 Complexes and Their Photophysical Properties.
;
_journal_issue 2
_journal_name_full 'Inorganic chemistry'
_journal_page_first 812
_journal_page_last 833
_journal_paper_doi 10.1021/acs.inorgchem.6b02270
_journal_volume 56
_journal_year 2017
_chemical_formula_moiety 'C35 H26 F2 Ir N3'
_chemical_formula_sum 'C35 H26 F2 Ir N3'
_chemical_formula_weight 718.79
_chemical_name_systematic
; 
 ? 
;
_space_group_IT_number 15
_symmetry_cell_setting monoclinic
_symmetry_space_group_name_Hall '-C 2yc'
_symmetry_space_group_name_H-M 'C 1 2/c 1'
_atom_sites_solution_hydrogens geom
_atom_sites_solution_primary direct
_atom_sites_solution_secondary difmap
_audit_creation_method SHELXL-97
_cell_angle_alpha 90.00
_cell_angle_beta 99.710(9)
_cell_angle_gamma 90.00
_cell_formula_units_Z 8
_cell_length_a 34.105(16)
_cell_length_b 9.227(4)
_cell_length_c 17.928(8)
_cell_measurement_reflns_used 6116
_cell_measurement_temperature 173(2)
_cell_measurement_theta_max 28.18
_cell_measurement_theta_min 2.29
_cell_volume 5561(4)
_computing_cell_refinement 'SMART V5.625 (Bruker, 2000)'
_computing_data_collection 'SMART V5.625 (Bruker, 2000)'
_computing_data_reduction 'SAINT v6.28A (Bruker, 2002)'
_computing_molecular_graphics 'SHELXTL V6.10 (Bruker, 2000)'
_computing_publication_material 'SHELXTL V6.10 (Bruker, 2000)'
_computing_structure_refinement 'SHELXL-97 (Sheldrick, 1997)'
_computing_structure_solution 'SHELXS-97 (Sheldrick, 1990)'
_diffrn_ambient_temperature 173(2)
_diffrn_measured_fraction_theta_full 0.981
_diffrn_measured_fraction_theta_max 0.981
_diffrn_measurement_device_type 'CCD area detector'
_diffrn_measurement_method 'phi and omega scans'
_diffrn_radiation_monochromator graphite
_diffrn_radiation_source 'fine-focus sealed tube'
_diffrn_radiation_type MoK\a
_diffrn_radiation_wavelength 0.71073
_diffrn_reflns_av_R_equivalents 0.0376
_diffrn_reflns_av_sigmaI/netI 0.0472
_diffrn_reflns_limit_h_max 24
_diffrn_reflns_limit_h_min -44
_diffrn_reflns_limit_k_max 11
_diffrn_reflns_limit_k_min -11
_diffrn_reflns_limit_l_max 22
_diffrn_reflns_limit_l_min -19
_diffrn_reflns_number 16326
_diffrn_reflns_theta_full 27.48
_diffrn_reflns_theta_max 27.48
_diffrn_reflns_theta_min 2.29
_exptl_absorpt_coefficient_mu 4.845
_exptl_absorpt_correction_T_max 0.8683
_exptl_absorpt_correction_T_min 0.2744
_exptl_absorpt_correction_type empirical
_exptl_absorpt_process_details 'SADABS v.2.03 (Bruker,2001)'
_exptl_crystal_colour 'yellowish green'
_exptl_crystal_density_diffrn 1.717
_exptl_crystal_density_method 'not measured'
_exptl_crystal_description platelet
_exptl_crystal_F_000 2816
_exptl_crystal_size_max 0.36
_exptl_crystal_size_mid 0.18
_exptl_crystal_size_min 0.03
_refine_diff_density_max 2.643
_refine_diff_density_min -1.801
_refine_diff_density_rms 0.168
_refine_ls_extinction_method none
_refine_ls_goodness_of_fit_ref 1.137
_refine_ls_hydrogen_treatment constr
_refine_ls_matrix_type full
_refine_ls_number_parameters 372
_refine_ls_number_reflns 6249
_refine_ls_number_restraints 0
_refine_ls_restrained_S_all 1.137
_refine_ls_R_factor_all 0.0584
_refine_ls_R_factor_gt 0.0484
_refine_ls_shift/su_max 0.001
_refine_ls_shift/su_mean 0.000
_refine_ls_structure_factor_coef Fsqd
_refine_ls_weighting_details 'calc w=1/[\s^2^(Fo^2^)+(0.0428P)^2^+49.8838P] where P=(Fo^2^+2Fc^2^)/3'
_refine_ls_weighting_scheme calc
_refine_ls_wR_factor_gt 0.1054
_refine_ls_wR_factor_ref 0.1094
_reflns_number_gt 5437
_reflns_number_total 6249
_reflns_threshold_expression >2sigma(I)
_cod_data_source_file ic6b02270_si_003.cif
_cod_data_source_block yt3_2
_cod_depositor_comments 'Adding full bibliography for 4344979--4344983.cif.'
_cod_original_cell_volume 5561(5)
_cod_original_sg_symbol_H-M C12/c1
_cod_database_code 4344980

loop_
_symmetry_equiv_pos_as_xyz
'x, y, z'
'-x, y, -z+1/2'
'x+1/2, y+1/2, z'
'-x+1/2, y+1/2, -z+1/2'
'-x, -y, -z'
'x, -y, z-1/2'
'-x+1/2, -y+1/2, -z'
'x+1/2, -y+1/2, z-1/2'

loop_
_atom_site_label
_atom_site_type_symbol
_atom_site_fract_x
_atom_site_fract_y
_atom_site_fract_z
_atom_site_U_iso_or_equiv
_atom_site_adp_type
_atom_site_occupancy
_atom_site_symmetry_multiplicity
_atom_site_calc_flag
_atom_site_refinement_flags
Ir01 Ir 0.364775(7) 0.43131(3) 0.444256(12) 0.02186(9) Uani 1 1 d .
N17 N 0.35868(16) 0.6119(6) 0.3705(3) 0.0273(12) Uani 1 1 d .
N003 N 0.32628(17) 0.5057(6) 0.5171(3) 0.0302(12) Uani 1 1 d .
N004 N 0.41887(16) 0.5082(7) 0.5087(3) 0.0312(13) Uani 1 1 d .
C18 C 0.39531(18) 0.3626(8) 0.3655(3) 0.0265(13) Uani 1 1 d .
C16 C 0.31248(18) 0.3494(7) 0.3925(4) 0.0261(13) Uani 1 1 d .
C007 C 0.39822(19) 0.4622(8) 0.3066(4) 0.0302(15) Uani 1 1 d .
C008 C 0.2791(2) 0.3891(8) 0.4247(4) 0.0342(16) Uani 1 1 d .
C009 C 0.4388(2) 0.4080(9) 0.5568(4) 0.0362(17) Uani 1 1 d .
C17 C 0.3803(2) 0.2619(7) 0.5118(3) 0.0290(14) Uani 1 1 d .
F1 F 0.3505(2) -0.1042(6) 0.5592(5) 0.101(2) Uani 1 1 d .
C00C C 0.4172(2) 0.2732(9) 0.5594(4) 0.0365(16) Uani 1 1 d .
C00D C 0.3784(2) 0.6006(8) 0.3110(4) 0.0328(16) Uani 1 1 d .
C00E C 0.4202(2) 0.4248(10) 0.2493(4) 0.044(2) Uani 1 1 d .
H00E H 0.4225 0.4926 0.2103 0.053 Uiso 1 1 calc R
C00F C 0.4360(2) 0.1942(9) 0.3057(4) 0.0400(17) Uani 1 1 d .
C00G C 0.2870(2) 0.4782(8) 0.4932(4) 0.0359(16) Uani 1 1 d .
C00H C 0.2639(3) 0.1086(8) 0.2360(4) 0.056(3) Uani 1 1 d .
H00A H 0.2873 0.1189 0.2113 0.084 Uiso 1 1 calc R
H00B H 0.2399 0.1328 0.1999 0.084 Uiso 1 1 calc R
H00C H 0.2621 0.0085 0.2533 0.084 Uiso 1 1 calc R
C00I C 0.4385(2) 0.2919(10) 0.2490(4) 0.0434(19) Uani 1 1 d .
H00I H 0.4529 0.2678 0.2097 0.052 Uiso 1 1 calc R
C00J C 0.3059(2) 0.2575(7) 0.3302(4) 0.0373(17) Uani 1 1 d .
H00J H 0.3277 0.2285 0.3070 0.045 Uiso 1 1 calc R
C00K C 0.4141(2) 0.2299(9) 0.3620(4) 0.0355(16) Uani 1 1 d .
H00K H 0.4119 0.1600 0.4000 0.043 Uiso 1 1 calc R
C00L C 0.2676(3) 0.2068(8) 0.3009(4) 0.049(2) Uani 1 1 d .
C00N C 0.3588(2) 0.1347(8) 0.5140(4) 0.0392(17) Uani 1 1 d .
H00N H 0.3334 0.1253 0.4832 0.047 Uiso 1 1 calc R
C00O C 0.4350(2) 0.6378(9) 0.5028(4) 0.0397(17) Uani 1 1 d .
H00O H 0.4206 0.7067 0.4696 0.048 Uiso 1 1 calc R
C00P C 0.3410(3) 0.8546(9) 0.3349(5) 0.049(2) Uani 1 1 d .
H00P H 0.3286 0.9431 0.3450 0.059 Uiso 1 1 calc R
C00Q C 0.3375(3) 0.5741(9) 0.5832(4) 0.0446(19) Uani 1 1 d .
H00Q H 0.3650 0.5907 0.6004 0.054 Uiso 1 1 calc R
C00R C 0.3788(2) 0.7169(9) 0.2614(5) 0.047(2) Uani 1 1 d .
H00R H 0.3920 0.7082 0.2190 0.057 Uiso 1 1 calc R
C00S C 0.4717(3) 0.6778(11) 0.5425(5) 0.055(2) Uani 1 1 d .
H00S H 0.4821 0.7721 0.5376 0.066 Uiso 1 1 calc R
C00T C 0.2357(2) 0.2476(9) 0.3345(6) 0.063(3) Uani 1 1 d .
H00T H 0.2098 0.2123 0.3151 0.075 Uiso 1 1 calc R
C00U C 0.4923(2) 0.5782(13) 0.5886(5) 0.061(3) Uani 1 1 d .
H00U H 0.5181 0.6013 0.6150 0.073 Uiso 1 1 calc R
C00V C 0.3740(3) 0.0218(9) 0.5606(6) 0.056(2) Uani 1 1 d .
C00W C 0.3602(3) 0.8419(10) 0.2736(5) 0.056(2) Uani 1 1 d .
H00W H 0.3604 0.9212 0.2399 0.067 Uiso 1 1 calc R
C00X C 0.4765(2) 0.4447(11) 0.5977(4) 0.051(2) Uani 1 1 d .
H00X H 0.4908 0.3767 0.6315 0.062 Uiso 1 1 calc R
C00Y C 0.2412(2) 0.3374(9) 0.3945(6) 0.057(2) Uani 1 1 d .
H00Y H 0.2190 0.3660 0.4168 0.068 Uiso 1 1 calc R
C00Z C 0.4309(3) 0.1537(13) 0.6043(5) 0.063(3) Uani 1 1 d .
C010 C 0.3400(2) 0.7356(8) 0.3812(4) 0.0376(17) Uani 1 1 d .
H010 H 0.3256 0.7419 0.4221 0.045 Uiso 1 1 calc R
C011 C 0.3106(3) 0.6209(11) 0.6269(5) 0.060(3) Uani 1 1 d .
H011 H 0.3194 0.6669 0.6742 0.072 Uiso 1 1 calc R
C012 C 0.4583(3) 0.0521(10) 0.3096(5) 0.054(2) Uani 1 1 d .
H01A H 0.4560 0.0110 0.2586 0.082 Uiso 1 1 calc R
H01B H 0.4470 -0.0156 0.3423 0.082 Uiso 1 1 calc R
H01C H 0.4864 0.0688 0.3303 0.082 Uiso 1 1 calc R
C013 C 0.2588(3) 0.5293(10) 0.5349(6) 0.063(3) Uani 1 1 d .
H013 H 0.2312 0.5147 0.5173 0.076 Uiso 1 1 calc R
C014 C 0.4097(4) 0.0291(11) 0.6056(6) 0.070(3) Uani 1 1 d .
H014 H 0.4198 -0.0498 0.6371 0.084 Uiso 1 1 calc R
C015 C 0.2714(3) 0.6003(10) 0.6013(7) 0.069(3) Uani 1 1 d .
H015 H 0.2523 0.6357 0.6299 0.083 Uiso 1 1 calc R
F2 F 0.4644(2) 0.1494(11) 0.6487(5) 0.137(3) Uani 1 1 d .

loop_
_atom_site_aniso_label
_atom_site_aniso_U_11
_atom_site_aniso_U_22
_atom_site_aniso_U_33
_atom_site_aniso_U_23
_atom_site_aniso_U_13
_atom_site_aniso_U_12
Ir01 0.02133(12) 0.02419(13) 0.01991(13) 0.00134(10) 0.00303(8) -0.00127(10)
N17 0.026(3) 0.029(3) 0.024(3) 0.002(2) -0.003(2) -0.007(2)
N003 0.035(3) 0.028(3) 0.029(3) 0.002(2) 0.009(2) 0.002(3)
N004 0.024(3) 0.045(3) 0.025(3) -0.007(3) 0.007(2) -0.005(3)
C18 0.024(3) 0.036(4) 0.021(3) -0.004(3) 0.005(2) -0.005(3)
C16 0.024(3) 0.021(3) 0.031(3) 0.008(3) -0.002(2) -0.003(3)
C007 0.027(3) 0.041(4) 0.022(3) -0.001(3) 0.002(2) -0.006(3)
C008 0.025(3) 0.029(3) 0.048(4) 0.009(3) 0.003(3) -0.004(3)
C009 0.031(3) 0.055(5) 0.024(3) -0.009(3) 0.008(3) 0.007(3)
C17 0.033(3) 0.037(4) 0.019(3) 0.005(3) 0.010(2) 0.009(3)
F1 0.122(6) 0.043(3) 0.144(7) 0.028(4) 0.038(5) -0.008(4)
C00C 0.034(4) 0.048(4) 0.028(3) 0.002(3) 0.008(3) 0.013(3)
C00D 0.029(3) 0.038(4) 0.028(3) 0.008(3) -0.004(3) -0.011(3)
C00E 0.038(4) 0.070(6) 0.025(3) 0.003(4) 0.010(3) -0.022(4)
C00F 0.035(4) 0.050(5) 0.035(4) -0.014(4) 0.007(3) -0.008(4)
C00G 0.028(3) 0.031(4) 0.052(4) 0.007(3) 0.017(3) 0.000(3)
C00H 0.098(7) 0.026(4) 0.033(4) -0.002(3) -0.023(4) -0.010(4)
C00I 0.035(4) 0.067(6) 0.032(4) -0.016(4) 0.014(3) -0.011(4)
C00J 0.050(4) 0.027(4) 0.032(4) 0.009(3) -0.003(3) -0.005(3)
C00K 0.030(3) 0.047(4) 0.031(3) -0.005(3) 0.009(3) -0.003(3)
C00L 0.067(6) 0.025(4) 0.043(4) 0.010(3) -0.023(4) -0.010(4)
C00N 0.046(4) 0.036(4) 0.040(4) 0.005(3) 0.020(3) 0.010(3)
C00O 0.034(4) 0.051(5) 0.036(4) -0.010(3) 0.010(3) -0.012(4)
C00P 0.054(5) 0.029(4) 0.060(5) 0.013(4) -0.006(4) 0.003(4)
C00Q 0.051(5) 0.049(5) 0.035(4) -0.006(4) 0.011(3) 0.005(4)
C00R 0.043(4) 0.050(5) 0.047(4) 0.024(4) 0.002(3) -0.012(4)
C00S 0.045(5) 0.076(7) 0.045(5) -0.030(5) 0.011(4) -0.023(5)
C00T 0.031(4) 0.040(5) 0.105(8) 0.018(5) -0.024(5) -0.003(4)
C00U 0.029(4) 0.112(9) 0.041(5) -0.030(5) 0.002(3) -0.013(5)
C00V 0.075(6) 0.033(4) 0.065(6) 0.020(4) 0.027(5) 0.013(4)
C00W 0.057(5) 0.049(5) 0.058(5) 0.031(4) 0.000(4) -0.013(4)
C00X 0.027(4) 0.092(7) 0.033(4) -0.015(4) -0.001(3) 0.006(4)
C00Y 0.033(4) 0.038(5) 0.094(7) 0.004(5) -0.006(4) -0.003(4)
C00Z 0.059(5) 0.095(8) 0.033(4) 0.022(5) 0.003(4) 0.045(6)
C010 0.040(4) 0.032(4) 0.038(4) 0.004(3) -0.001(3) -0.001(3)
C011 0.086(7) 0.058(6) 0.043(5) -0.008(4) 0.033(5) 0.013(5)
C012 0.045(5) 0.065(6) 0.056(5) -0.020(5) 0.019(4) 0.000(4)
C013 0.049(5) 0.047(5) 0.103(8) -0.007(5) 0.043(5) -0.001(4)
C014 0.098(8) 0.057(6) 0.061(6) 0.039(5) 0.031(6) 0.038(6)
C015 0.081(7) 0.049(6) 0.093(8) -0.011(5) 0.062(7) -0.005(5)
F2 0.093(6) 0.153(8) 0.150(8) 0.041(7) -0.027(5) 0.013(6)

loop_
_atom_type_symbol
_atom_type_description
_atom_type_scat_dispersion_real
_atom_type_scat_dispersion_imag
_atom_type_scat_source
C C 0.0033 0.0016 'International Tables Vol C Tables 4.2.6.8 and 6.1.1.4'
H H 0.0000 0.0000 'International Tables Vol C Tables 4.2.6.8 and 6.1.1.4'
N N 0.0061 0.0033 'International Tables Vol C Tables 4.2.6.8 and 6.1.1.4'
F F 0.0171 0.0103 'International Tables Vol C Tables 4.2.6.8 and 6.1.1.4'
Ir Ir -1.4442 7.9887 'International Tables Vol C Tables 4.2.6.8 and 6.1.1.4'

loop_
_geom_angle_atom_site_label_1
_geom_angle_atom_site_label_2
_geom_angle_atom_site_label_3
_geom_angle
C17 Ir01 C18 93.6(3)
C17 Ir01 C16 96.3(3)
C18 Ir01 C16 94.7(3)
C17 Ir01 N17 170.2(2)
C18 Ir01 N17 79.4(3)
C16 Ir01 N17 91.2(2)
C17 Ir01 N003 90.5(2)
C18 Ir01 N003 173.0(2)
C16 Ir01 N003 79.2(3)
N17 Ir01 N003 97.1(2)
C17 Ir01 N004 79.3(3)
C18 Ir01 N004 88.9(2)
C16 Ir01 N004 174.5(2)
N17 Ir01 N004 93.5(2)
N003 Ir01 N004 97.4(2)
C010 N17 C00D 119.3(6)
C010 N17 Ir01 125.6(5)
C00D N17 Ir01 114.9(5)
C00Q N003 C00G 119.0(6)
C00Q N003 Ir01 125.8(5)
C00G N003 Ir01 115.2(5)
C00O N004 C009 119.4(6)
C00O N004 Ir01 126.2(5)
C009 N004 Ir01 114.3(5)
C00K C18 C007 116.6(6)
C00K C18 Ir01 127.8(5)
C007 C18 Ir01 115.6(5)
C00J C16 C008 117.0(6)
C00J C16 Ir01 127.6(5)
C008 C16 Ir01 115.3(5)
C00E C007 C18 119.7(7)
C00E C007 C00D 124.3(7)
C18 C007 C00D 116.0(6)
C00Y C008 C16 120.8(7)
C00Y C008 C00G 123.0(7)
C16 C008 C00G 116.2(6)
N004 C009 C00X 118.6(8)
N004 C009 C00C 113.5(6)
C00X C009 C00C 127.9(7)
C00N C17 C00C 118.1(6)
C00N C17 Ir01 126.4(5)
C00C C17 Ir01 115.6(5)
C00Z C00C C17 118.1(8)
C00Z C00C C009 124.9(8)
C17 C00C C009 117.0(6)
N17 C00D C00R 120.1(7)
N17 C00D C007 114.0(6)
C00R C00D C007 126.0(7)
C00I C00E C007 121.1(7)
C00I C00E H00E 119.4
C007 C00E H00E 119.4
C00I C00F C00K 119.3(8)
C00I C00F C012 120.6(7)
C00K C00F C012 120.0(7)
N003 C00G C013 119.9(8)
N003 C00G C008 113.7(6)
C013 C00G C008 126.3(7)
C00L C00H H00A 109.5
C00L C00H H00B 109.5
H00A C00H H00B 109.5
C00L C00H H00C 109.5
H00A C00H H00C 109.5
H00B C00H H00C 109.5
C00F C00I C00E 119.8(7)
C00F C00I H00I 120.1
C00E C00I H00I 120.1
C16 C00J C00L 121.2(8)
C16 C00J H00J 119.4
C00L C00J H00J 119.4
C18 C00K C00F 123.3(7)
C18 C00K H00K 118.3
C00F C00K H00K 118.3
C00T C00L C00J 119.9(8)
C00T C00L C00H 123.2(8)
C00J C00L C00H 116.9(9)
C00V C00N C17 120.6(8)
C00V C00N H00N 119.7
C17 C00N H00N 119.7
N004 C00O C00S 123.5(8)
N004 C00O H00O 118.3
C00S C00O H00O 118.3
C00W C00P C010 118.4(8)
C00W C00P H00P 120.8
C010 C00P H00P 120.8
N003 C00Q C011 122.4(9)
N003 C00Q H00Q 118.8
C011 C00Q H00Q 118.8
C00W C00R C00D 119.9(8)
C00W C00R H00R 120.1
C00D C00R H00R 120.1
C00U C00S C00O 117.8(9)
C00U C00S H00S 121.1
C00O C00S H00S 121.1
C00Y C00T C00L 120.1(8)
C00Y C00T H00T 119.9
C00L C00T H00T 119.9
C00S C00U C00X 120.6(8)
C00S C00U H00U 119.7
C00X C00U H00U 119.7
C014 C00V C00N 122.3(9)
C014 C00V F1 120.4(8)
C00N C00V F1 117.3(9)
C00R C00W C00P 120.1(8)
C00R C00W H00W 119.9
C00P C00W H00W 119.9
C00U C00X C009 120.1(8)
C00U C00X H00X 120.0
C009 C00X H00X 120.0
C00T C00Y C008 121.0(9)
C00T C00Y H00Y 119.5
C008 C00Y H00Y 119.5
F2 C00Z C014 112.6(9)
F2 C00Z C00C 124.0(11)
C014 C00Z C00C 123.3(9)
N17 C010 C00P 122.2(8)
N17 C010 H010 118.9
C00P C010 H010 118.9
C015 C011 C00Q 118.6(9)
C015 C011 H011 120.7
C00Q C011 H011 120.7
C00F C012 H01A 109.5
C00F C012 H01B 109.5
H01A C012 H01B 109.5
C00F C012 H01C 109.5
H01A C012 H01C 109.5
H01B C012 H01C 109.5
C015 C013 C00G 119.2(9)
C015 C013 H013 120.4
C00G C013 H013 120.4
C00V C014 C00Z 117.6(8)
C00V C014 H014 121.2
C00Z C014 H014 121.2
C011 C015 C013 120.7(9)
C011 C015 H015 119.6
C013 C015 H015 119.6

loop_
_geom_bond_atom_site_label_1
_geom_bond_atom_site_label_2
_geom_bond_distance
Ir01 C17 1.993(6)
Ir01 C18 1.994(6)
Ir01 C16 2.014(6)
Ir01 N17 2.115(5)
Ir01 N003 2.117(6)
Ir01 N004 2.127(5)
N17 C010 1.337(9)
N17 C00D 1.359(9)
N003 C00Q 1.339(9)
N003 C00G 1.359(9)
N004 C00O 1.329(10)
N004 C009 1.366(9)
C18 C00K 1.388(10)
C18 C007 1.417(9)
C16 C00J 1.390(10)
C16 C008 1.410(10)
C007 C00E 1.414(10)
C007 C00D 1.453(10)
C008 C00Y 1.397(10)
C008 C00G 1.465(11)
C009 C00X 1.408(10)
C009 C00C 1.451(11)
C17 C00N 1.388(10)
C17 C00C 1.399(9)
F1 C00V 1.409(11)
C00C C00Z 1.397(11)
C00D C00R 1.395(10)
C00E C00I 1.376(12)
C00E H00E 0.9500
C00F C00I 1.373(11)
C00F C00K 1.392(10)
C00F C012 1.512(12)
C00G C013 1.396(11)
C00H C00L 1.464(11)
C00H H00A 0.9800
C00H H00B 0.9800
C00H H00C 0.9800
C00I H00I 0.9500
C00J C00L 1.404(11)
C00J H00J 0.9500
C00K H00K 0.9500
C00L C00T 1.380(14)
C00N C00V 1.380(11)
C00N H00N 0.9500
C00O C00S 1.381(10)
C00O H00O 0.9500
C00P C00W 1.376(13)
C00P C010 1.380(10)
C00P H00P 0.9500
C00Q C011 1.372(11)
C00Q H00Q 0.9500
C00R C00W 1.352(13)
C00R H00R 0.9500
C00S C00U 1.351(14)
C00S H00S 0.9500
C00T C00Y 1.346(14)
C00T H00T 0.9500
C00U C00X 1.367(13)
C00U H00U 0.9500
C00V C014 1.344(15)
C00W H00W 0.9500
C00X H00X 0.9500
C00Y H00Y 0.9500
C00Z F2 1.279(11)
C00Z C014 1.360(16)
C010 H010 0.9500
C011 C015 1.354(15)
C011 H011 0.9500
C012 H01A 0.9800
C012 H01B 0.9800
C012 H01C 0.9800
C013 C015 1.363(15)
C013 H013 0.9500
C014 H014 0.9500
C015 H015 0.9500

loop_
_geom_torsion_atom_site_label_1
_geom_torsion_atom_site_label_2
_geom_torsion_atom_site_label_3
_geom_torsion_atom_site_label_4
_geom_torsion
C17 Ir01 N17 C010 -132.3(13)
C18 Ir01 N17 C010 -177.7(6)
C16 Ir01 N17 C010 87.7(6)
N003 Ir01 N17 C010 8.5(6)
N004 Ir01 N17 C010 -89.4(5)
C17 Ir01 N17 C00D 42.5(15)
C18 Ir01 N17 C00D -2.9(4)
C16 Ir01 N17 C00D -97.5(5)
N003 Ir01 N17 C00D -176.8(4)
N004 Ir01 N17 C00D 85.3(4)
C17 Ir01 N003 C00Q 77.2(6)
C18 Ir01 N003 C00Q -156.5(19)
C16 Ir01 N003 C00Q 173.5(6)
N17 Ir01 N003 C00Q -96.6(6)
N004 Ir01 N003 C00Q -2.1(6)
C17 Ir01 N003 C00G -102.0(5)
C18 Ir01 N003 C00G 24(2)
C16 Ir01 N003 C00G -5.7(5)
N17 Ir01 N003 C00G 84.2(5)
N004 Ir01 N003 C00G 178.7(5)
C17 Ir01 N004 C00O -178.4(6)
C18 Ir01 N004 C00O 87.7(6)
C16 Ir01 N004 C00O -141(2)
N17 Ir01 N004 C00O 8.4(6)
N003 Ir01 N004 C00O -89.2(6)
C17 Ir01 N004 C009 5.4(5)
C18 Ir01 N004 C009 -88.5(5)
C16 Ir01 N004 C009 43(3)
N17 Ir01 N004 C009 -167.8(5)
N003 Ir01 N004 C009 94.5(5)
C17 Ir01 C18 C00K 8.2(6)
C16 Ir01 C18 C00K -88.4(6)
N17 Ir01 C18 C00K -178.8(6)
N003 Ir01 C18 C00K -118.0(19)
N004 Ir01 C18 C00K 87.4(6)
C17 Ir01 C18 C007 -171.3(5)
C16 Ir01 C18 C007 92.1(5)
N17 Ir01 C18 C007 1.7(4)
N003 Ir01 C18 C007 63(2)
N004 Ir01 C18 C007 -92.1(5)
C17 Ir01 C16 C00J -85.1(6)
C18 Ir01 C16 C00J 9.1(6)
N17 Ir01 C16 C00J 88.5(6)
N003 Ir01 C16 C00J -174.4(6)
N004 Ir01 C16 C00J -122(2)
C17 Ir01 C16 C008 93.7(5)
C18 Ir01 C16 C008 -172.1(5)
N17 Ir01 C16 C008 -92.6(5)
N003 Ir01 C16 C008 4.4(5)
N004 Ir01 C16 C008 57(3)
C00K C18 C007 C00E -1.4(9)
Ir01 C18 C007 C00E 178.2(5)
C00K C18 C007 C00D -180.0(6)
Ir01 C18 C007 C00D -0.4(7)
C00J C16 C008 C00Y 0.0(10)
Ir01 C16 C008 C00Y -179.0(6)
C00J C16 C008 C00G 176.1(6)
Ir01 C16 C008 C00G -2.8(8)
C00O N004 C009 C00X -1.3(9)
Ir01 N004 C009 C00X 175.2(5)
C00O N004 C009 C00C 178.1(6)
Ir01 N004 C009 C00C -5.4(7)
C18 Ir01 C17 C00N -94.0(6)
C16 Ir01 C17 C00N 1.1(6)
N17 Ir01 C17 C00N -138.5(12)
N003 Ir01 C17 C00N 80.4(6)
N004 Ir01 C17 C00N 177.8(6)
C18 Ir01 C17 C00C 84.0(5)
C16 Ir01 C17 C00C 179.2(5)
N17 Ir01 C17 C00C 39.5(16)
N003 Ir01 C17 C00C -101.6(5)
N004 Ir01 C17 C00C -4.2(5)
C00N C17 C00C C00Z 2.5(10)
Ir01 C17 C00C C00Z -175.7(6)
C00N C17 C00C C009 -179.1(6)
Ir01 C17 C00C C009 2.7(8)
N004 C009 C00C C00Z -179.7(7)
C00X C009 C00C C00Z -0.4(12)
N004 C009 C00C C17 2.0(9)
C00X C009 C00C C17 -178.7(7)
C010 N17 C00D C00R -0.6(9)
Ir01 N17 C00D C00R -175.8(5)
C010 N17 C00D C007 178.6(6)
Ir01 N17 C00D C007 3.5(7)
C00E C007 C00D N17 179.3(6)
C18 C007 C00D N17 -2.1(8)
C00E C007 C00D C00R -1.4(11)
C18 C007 C00D C00R 177.1(7)
C18 C007 C00E C00I 1.0(10)
C00D C007 C00E C00I 179.5(6)
C00Q N003 C00G C013 4.1(11)
Ir01 N003 C00G C013 -176.6(6)
C00Q N003 C00G C008 -173.5(6)
Ir01 N003 C00G C008 5.7(8)
C00Y C008 C00G N003 174.1(7)
C16 C008 C00G N003 -2.0(9)
C00Y C008 C00G C013 -3.4(13)
C16 C008 C00G C013 -179.5(8)
C00K C00F C00I C00E 1.4(11)
C012 C00F C00I C00E -175.5(7)
C007 C00E C00I C00F -1.0(11)
C008 C16 C00J C00L 0.0(10)
Ir01 C16 C00J C00L 178.8(5)
C007 C18 C00K C00F 1.9(10)
Ir01 C18 C00K C00F -177.6(5)
C00I C00F C00K C18 -1.9(11)
C012 C00F C00K C18 175.0(7)
C16 C00J C00L C00T -0.4(11)
C16 C00J C00L C00H -179.0(6)
C00C C17 C00N C00V -1.6(10)
Ir01 C17 C00N C00V 176.3(6)
C009 N004 C00O C00S 0.8(10)
Ir01 N004 C00O C00S -175.2(6)
C00G N003 C00Q C011 -1.8(12)
Ir01 N003 C00Q C011 179.1(7)
N17 C00D C00R C00W 1.6(11)
C007 C00D C00R C00W -177.6(7)
N004 C00O C00S C00U 1.1(12)
C00J C00L C00T C00Y 0.8(13)
C00H C00L C00T C00Y 179.4(8)
C00O C00S C00U C00X -2.6(12)
C17 C00N C00V C014 0.2(13)
C17 C00N C00V F1 -179.4(7)
C00D C00R C00W C00P -0.1(13)
C010 C00P C00W C00R -2.3(13)
C00S C00U C00X C009 2.1(12)
N004 C009 C00X C00U -0.1(11)
C00C C009 C00X C00U -179.4(7)
C00L C00T C00Y C008 -0.9(13)
C16 C008 C00Y C00T 0.5(12)
C00G C008 C00Y C00T -175.4(8)
C17 C00C C00Z F2 178.3(9)
C009 C00C C00Z F2 0.0(14)
C17 C00C C00Z C014 -2.0(13)
C009 C00C C00Z C014 179.7(8)
C00D N17 C010 C00P -1.8(10)
Ir01 N17 C010 C00P 172.8(5)
C00W C00P C010 N17 3.3(12)
N003 C00Q C011 C015 -1.7(14)
N003 C00G C013 C015 -3.2(13)
C008 C00G C013 C015 174.2(8)
C00N C00V C014 C00Z 0.4(15)
F1 C00V C014 C00Z 180.0(9)
F2 C00Z C014 C00V -179.7(10)
C00C C00Z C014 C00V 0.6(15)
C00Q C011 C015 C013 2.6(16)
C00G C013 C015 C011 -0.3(16)
